data_7125249
loop_
_publ_author_name
'Zhang, Ling'
'Jiang, Ke'
'Jiang, Mengdie'
'Yue, Dan'
'Wan, Yating'
'Xing, Huabin'
'Yang, Yu'
'Cui, Yuanjing'
'Chen, Banglin'
'Qian, Guodong'

_publ_section_title
;
 A highly stable amino-coordinated MOF for unprecedented block off
 N<sub>2</sub> adsorption and extraordinary CO<sub>2</sub>/N<sub>2</sub>
 separation.
;
_journal_issue 93
_journal_name_full 'Chemical communications (Cambridge, England)'
_journal_page_first 13568
_journal_page_last 13571
_journal_paper_doi 10.1039/c6cc07858c
_journal_volume 52
_journal_year 2016
_chemical_formula_sum 'C12 H7 N O4 Zn'
_chemical_formula_weight 294.56
_chemical_name_systematic ZJU-198
_space_group_crystal_system orthorhombic
_space_group_IT_number 61
_space_group_name_Hall '-P 2ac 2ab'
_space_group_name_H-M_alt 'P b c a'
_atom_sites_solution_hydrogens mixed
_audit_creation_method SHELXL-2013
_audit_update_record
;
2016-09-21 deposited with the CCDC.
2016-10-26 downloaded from the CCDC.
;
_cell_angle_alpha 90
_cell_angle_beta 90
_cell_angle_gamma 90
_cell_formula_units_Z 8
_cell_length_a 7.1952(5)
_cell_length_b 19.7441(16)
_cell_length_c 20.4254(14)
_cell_measurement_reflns_used 6325
_cell_measurement_temperature 293(2)
_cell_measurement_theta_max 25.199
_cell_measurement_theta_min 2.872
_cell_volume 2901.7(4)
_computing_structure_refinement 'SHELXL-2013 (Sheldrick, 2013)'
_diffrn_ambient_temperature 293(2)
_diffrn_measured_fraction_theta_full 0.998
_diffrn_measured_fraction_theta_max 0.986
_diffrn_measurement_device_type 'CCD area detector'
_diffrn_radiation_type MoK\a
_diffrn_radiation_wavelength 0.71073
_diffrn_reflns_av_R_equivalents 0.0793
_diffrn_reflns_av_unetI/netI 0.0643
_diffrn_reflns_Laue_measured_fraction_full 0.998
_diffrn_reflns_Laue_measured_fraction_max 0.986
_diffrn_reflns_limit_h_max 8
_diffrn_reflns_limit_h_min -8
_diffrn_reflns_limit_k_max 12
_diffrn_reflns_limit_k_min -24
_diffrn_reflns_limit_l_max 25
_diffrn_reflns_limit_l_min -24
_diffrn_reflns_number 23793
_diffrn_reflns_point_group_measured_fraction_full 0.998
_diffrn_reflns_point_group_measured_fraction_max 0.986
_diffrn_reflns_theta_full 25.242
_diffrn_reflns_theta_max 26.171
_diffrn_reflns_theta_min 1.994
_exptl_absorpt_coefficient_mu 1.696
_exptl_crystal_colour transparent
_exptl_crystal_density_diffrn 1.349
_exptl_crystal_description no
_exptl_crystal_F_000 1184
_refine_diff_density_max 1.027
_refine_diff_density_min -0.940
_refine_diff_density_rms 0.115
_refine_ls_extinction_method none
_refine_ls_goodness_of_fit_ref 1.037
_refine_ls_hydrogen_treatment constr
_refine_ls_matrix_type full
_refine_ls_number_parameters 163
_refine_ls_number_reflns 2855
_refine_ls_number_restraints 0
_refine_ls_restrained_S_all 1.037
_refine_ls_R_factor_all 0.1194
_refine_ls_R_factor_gt 0.0893
_refine_ls_shift/su_max 0.000
_refine_ls_shift/su_mean 0.000
_refine_ls_structure_factor_coef Fsqd
_refine_ls_weighting_details
;
 w=1/[\s^2^(Fo^2^)+(0.0973P)^2^+15.8809P]
 where P=(Fo^2^+2Fc^2^)/3
;
_refine_ls_weighting_scheme calc
_refine_ls_wR_factor_gt 0.2027
_refine_ls_wR_factor_ref 0.2188
_reflns_Friedel_coverage 0.000
_reflns_number_gt 1973
_reflns_number_total 2855
_reflns_threshold_expression 'I > 2\s(I)'
_cod_data_source_file c6cc07858c2.cif
_cod_data_source_block zl_sq
_cod_database_code 7125249
_shelx_space_group_comment
;
The symmetry employed for this shelxl refinement is uniquely defined
by the following loop, which should always be used as a source of
symmetry information in preference to the above space-group names.
They are only intended as comments.
;
_shelxl_version_number 2013-2

loop_
_space_group_symop_operation_xyz
'x, y, z'
'-x+1/2, -y, z+1/2'
'x+1/2, -y+1/2, -z'
'-x, y+1/2, -z+1/2'
'-x, -y, -z'
'x-1/2, y, -z-1/2'
'-x-1/2, y-1/2, z'
'x, -y-1/2, z-1/2'

loop_
_atom_site_label
_atom_site_type_symbol
_atom_site_fract_x
_atom_site_fract_y
_atom_site_fract_z
_atom_site_U_iso_or_equiv
_atom_site_adp_type
_atom_site_occupancy
_atom_site_site_symmetry_order
_atom_site_calc_flag
_atom_site_refinement_flags_posn
_atom_site_refinement_flags_adp
Zn1 Zn 0.09075(13) 0.18557(4) 0.55698(3) 0.0411(3) Uani 1 1 d . .
O1A O 0.0376(7) 0.1785(3) 0.4616(2) 0.0409(12) Uani 1 1 d . .
O3 O -0.1902(7) 0.2542(3) 0.4618(2) 0.0448(13) Uani 1 1 d . .
O13 O 0.3147(17) -0.1394(4) 0.1693(5) 0.128(4) Uani 1 1 d . .
O18 O 0.2991(14) -0.0956(4) 0.0737(4) 0.103(3) Uani 1 1 d . .
C41 C 0.1346(13) 0.0237(5) 0.1301(4) 0.059(2) Uani 1 1 d . .
H36 H 0.1232 0.0236 0.0841 0.088 Uiso 1 1 d R U
N9 N -0.1110(8) 0.2572(3) 0.1030(3) 0.0411(14) Uani 1 1 d . .
C4 C 0.0060(9) 0.1664(4) 0.3249(3) 0.0323(15) Uani 1 1 d . .
H4 H 0.0741 0.1347 0.3485 0.039 Uiso 1 1 calc R U
C5 C -0.0519(8) 0.2026(4) 0.1454(3) 0.0324(15) Uani 1 1 d . .
C6 C -0.0779(9) 0.2156(4) 0.4318(3) 0.0348(15) Uani 1 1 d . .
C6A C 0.0640(10) 0.0888(4) 0.1588(3) 0.0440(18) Uani 1 1 d . .
C7 C 0.0039(11) 0.1404(4) 0.1182(3) 0.0440(18) Uani 1 1 d . .
H7 H 0.0004 0.1340 0.0731 0.053 Uiso 1 1 calc R U
C8 C 0.2767(16) -0.0914(6) 0.1330(6) 0.076(3) Uani 1 1 d . .
C10 C 0.0629(10) 0.0986(4) 0.2261(3) 0.0420(17) Uani 1 1 d . .
H10 H 0.1017 0.0636 0.2533 0.050 Uiso 1 1 calc R U
C12 C 0.2014(16) -0.0270(5) 0.1622(5) 0.076(3) Uani 1 1 d . .
H12 H 0.2032 -0.0234 0.2076 0.092 Uiso 1 1 calc R U
C13 C 0.0056(9) 0.1590(4) 0.2536(3) 0.0352(15) Uani 1 1 d . .
C15A C -0.0812(9) 0.2138(4) 0.3592(3) 0.0376(16) Uani 1 1 d . .
H15A H -0.1468 0.2471 0.3369 0.045 Uiso 1 1 calc R U
C25 C -0.0496(8) 0.2118(4) 0.2121(3) 0.0306(14) Uani 1 1 d . .
H25 H -0.0849 0.2533 0.2298 0.037 Uiso 1 1 calc R U

loop_
_atom_site_aniso_label
_atom_site_aniso_U_11
_atom_site_aniso_U_22
_atom_site_aniso_U_33
_atom_site_aniso_U_23
_atom_site_aniso_U_13
_atom_site_aniso_U_12
Zn1 0.0603(6) 0.0382(5) 0.0249(4) -0.0012(3) -0.0033(4) 0.0077(4)
O1A 0.049(3) 0.048(3) 0.026(2) -0.002(2) -0.005(2) 0.010(3)
O3 0.064(3) 0.045(3) 0.025(2) 0.000(2) 0.002(2) 0.016(3)
O13 0.212(11) 0.061(5) 0.112(7) -0.005(5) 0.030(7) 0.041(7)
O18 0.167(8) 0.062(5) 0.079(5) -0.031(4) 0.026(5) -0.004(5)
C41 0.085(6) 0.045(5) 0.046(4) -0.010(4) 0.016(4) -0.008(5)
N9 0.042(3) 0.054(4) 0.027(3) 0.007(3) -0.003(2) 0.000(3)
C4 0.037(3) 0.037(4) 0.024(3) 0.001(3) 0.000(3) 0.004(3)
C5 0.028(3) 0.040(4) 0.029(3) -0.006(3) 0.001(2) -0.004(3)
C6 0.039(4) 0.041(4) 0.024(3) 0.001(3) 0.000(3) -0.002(4)
C6A 0.049(4) 0.040(4) 0.043(4) -0.014(3) 0.010(3) -0.010(4)
C7 0.051(4) 0.052(5) 0.029(3) -0.010(3) 0.007(3) -0.010(4)
C8 0.093(7) 0.048(6) 0.087(7) -0.008(6) 0.024(6) -0.005(6)
C10 0.046(4) 0.042(4) 0.038(4) -0.001(3) 0.004(3) -0.001(4)
C12 0.110(8) 0.051(6) 0.068(6) -0.020(5) 0.018(6) 0.009(6)
C13 0.032(3) 0.046(4) 0.027(3) -0.011(3) 0.005(3) -0.002(3)
C15A 0.040(4) 0.046(4) 0.026(3) 0.003(3) -0.004(3) 0.003(4)
C25 0.027(3) 0.043(4) 0.022(3) -0.005(3) 0.000(2) -0.001(3)

loop_
_atom_type_symbol
_atom_type_description
_atom_type_scat_dispersion_real
_atom_type_scat_dispersion_imag
_atom_type_scat_source
C C 0.0033 0.0016 'International Tables Vol C Tables 4.2.6.8 and 6.1.1.4'
H H 0.0000 0.0000 'International Tables Vol C Tables 4.2.6.8 and 6.1.1.4'
N N 0.0061 0.0033 'International Tables Vol C Tables 4.2.6.8 and 6.1.1.4'
O O 0.0106 0.0060 'International Tables Vol C Tables 4.2.6.8 and 6.1.1.4'
Zn Zn 0.2839 1.4301 'International Tables Vol C Tables 4.2.6.8 and 6.1.1.4'

loop_
_geom_angle_atom_site_label_1
_geom_angle_atom_site_label_2
_geom_angle_atom_site_label_3
_geom_angle
_geom_angle_site_symmetry_1
_geom_angle_site_symmetry_3
O18 Zn1 O1A 100.6(3) 2 .
O18 Zn1 O3 104.5(3) 2 3_556
O1A Zn1 O3 90.3(2) . 3_556
O18 Zn1 N9 134.0(3) 2 8_566
O1A Zn1 N9 110.4(2) . 8_566
O3 Zn1 N9 108.3(2) 3_556 8_566
C6 O1A Zn1 123.8(4) . .
C6 O3 Zn1 139.6(4) . 3_456
C8 O18 Zn1 106.5(8) . 2_554
C12 C41 C6A 126.3(8) . .
C12 C41 H36 122.4 . .
C6A C41 H36 111.3 . .
C5 N9 Zn1 118.3(4) . 8_565
C15A C4 C13 126.5(6) . .
C15A C4 H4 116.7 . .
C13 C4 H4 116.7 . .
C25 C5 C7 120.2(7) . .
C25 C5 N9 119.8(6) . .
C7 C5 N9 119.9(6) . .
O1A C6 O3 122.3(6) . .
O1A C6 C15A 118.5(6) . .
O3 C6 C15A 119.2(6) . .
C7 C6A C10 119.3(7) . .
C7 C6A C41 120.2(7) . .
C10 C6A C41 120.5(7) . .
C6A C7 C5 119.7(6) . .
C6A C7 H7 120.1 . .
C5 C7 H7 120.1 . .
O18 C8 O13 120.9(11) . .
O18 C8 C12 119.7(11) . .
O13 C8 C12 119.4(10) . .
C13 C10 C6A 121.7(7) . .
C13 C10 H10 119.2 . .
C6A C10 H10 119.2 . .
C41 C12 C8 126.0(10) . .
C41 C12 H12 117.0 . .
C8 C12 H12 117.0 . .
C10 C13 C25 118.7(6) . .
C10 C13 C4 119.4(7) . .
C25 C13 C4 121.9(6) . .
C4 C15A C6 122.6(7) . .
C4 C15A H15A 118.7 . .
C6 C15A H15A 118.7 . .
C5 C25 C13 120.3(7) . .
C5 C25 H25 119.9 . .
C13 C25 H25 119.9 . .

loop_
_geom_bond_atom_site_label_1
_geom_bond_atom_site_label_2
_geom_bond_distance
_geom_bond_site_symmetry_2
Zn1 O18 1.975(8) 2
Zn1 O1A 1.990(5) .
Zn1 O3 2.011(5) 3_556
Zn1 N9 2.066(6) 8_566
O1A C6 1.265(8) .
O3 C6 1.269(8) .
O3 Zn1 2.011(5) 3_456
O13 C8 1.232(13) .
O18 C8 1.225(12) .
O18 Zn1 1.975(8) 2_554
C41 C12 1.290(13) .
C41 C6A 1.500(11) .
C41 H36 0.9431 .
N9 C5 1.446(9) .
N9 Zn1 2.066(6) 8_565
C4 C15A 1.326(10) .
C4 C13 1.464(9) .
C4 H4 0.9300 .
C5 C25 1.375(8) .
C5 C7 1.406(10) .
C6 C15A 1.483(8) .
C6A C7 1.384(11) .
C6A C10 1.388(10) .
C7 H7 0.9300 .
C8 C12 1.507(14) .
C10 C13 1.382(10) .
C10 H10 0.9300 .
C12 H12 0.9300 .
C13 C25 1.401(10) .
C15A H15A 0.9300 .
C25 H25 0.9300 .

loop_
_geom_torsion_atom_site_label_1
_geom_torsion_atom_site_label_2
_geom_torsion_atom_site_label_3
_geom_torsion_atom_site_label_4
_geom_torsion
_geom_torsion_site_symmetry_1
Zn1 N9 C5 C25 100.2(6) 8_565
Zn1 N9 C5 C7 -79.5(7) 8_565
Zn1 O1A C6 O3 -10.5(10) .
Zn1 O1A C6 C15A 169.4(5) .
Zn1 O3 C6 O1A -172.4(5) 3_456
Zn1 O3 C6 C15A 7.7(12) 3_456
C12 C41 C6A C7 177.0(10) .
C12 C41 C6A C10 -1.3(14) .
C10 C6A C7 C5 1.9(11) .
C41 C6A C7 C5 -176.3(7) .
C25 C5 C7 C6A -1.0(10) .
N9 C5 C7 C6A 178.6(6) .
Zn1 O18 C8 O13 -2.6(16) 2_554
Zn1 O18 C8 C12 177.5(8) 2_554
C7 C6A C10 C13 -0.9(11) .
C41 C6A C10 C13 177.4(7) .
C6A C41 C12 C8 -178.3(9) .
O18 C8 C12 C41 9.0(19) .
O13 C8 C12 C41 -170.9(12) .
C6A C10 C13 C25 -1.1(11) .
C6A C10 C13 C4 179.6(7) .
C15A C4 C13 C10 -164.0(7) .
C15A C4 C13 C25 16.7(11) .
C13 C4 C15A C6 177.8(7) .
O1A C6 C15A C4 12.9(11) .
O3 C6 C15A C4 -167.2(7) .
C7 C5 C25 C13 -1.0(10) .
N9 C5 C25 C13 179.3(6) .
C10 C13 C25 C5 2.0(10) .
C4 C13 C25 C5 -178.7(6) .
